data_7712472
loop_
_publ_author_name
'Nov\'ak, Miroslav'
'Turek, Jan'
'Milasheuskaya, Yaraslava'
'Sykov\'a, Miriam'
'Dost\'al, Libor'
'Stalmans, Jesse'
'R\%u\<zi\<ckov\'a, Zde\<nka'
'Jurkschat, Klaus'
'Jambor, Roman'

_publ_section_title
;
 Tin(ii) cations stabilized by non-symmetric N,N&#x2032;,O-chelating
 ligands: synthesis and stability
;
_journal_issue 9
_journal_name_full 'Dalton Transactions'
_journal_page_first 2749
_journal_page_last 2761
_journal_paper_doi 10.1039/D2DT03563D
_journal_volume 52
_journal_year 2023
_chemical_formula_moiety 'C31 H33 Cl N2 O P Sn, Cl3 Sn, C H2 Cl2'
_chemical_formula_sum 'C32 H35 Cl6 N2 O P Sn2'
_chemical_formula_weight 944.67
_space_group_crystal_system triclinic
_space_group_IT_number 2
_space_group_name_Hall '-P 1'
_space_group_name_H-M_alt 'P -1'
_atom_sites_solution_hydrogens geom
_audit_creation_method 'APEX3 v2016.5-0'
_audit_update_record
;
2022-06-27 deposited with the CCDC.	2023-02-03 downloaded from the CCDC.
;
_cell_angle_alpha 87.484(2)
_cell_angle_beta 68.313(2)
_cell_angle_gamma 78.076(2)
_cell_formula_units_Z 2
_cell_length_a 12.0479(6)
_cell_length_b 12.0989(6)
_cell_length_c 13.7729(7)
_cell_measurement_reflns_used 57933
_cell_measurement_temperature 150(2)
_cell_measurement_theta_max 27.5
_cell_measurement_theta_min 1
_cell_volume 1824.10(16)
_computing_cell_refinement 'APEX3 v2016.5-0 (Bruker AXS)'
_computing_data_collection 'Bruker Instrument Service vV6.2.3'
_computing_data_reduction 'SAINT V8.37A (Bruker AXS Inc., 2015)'
_computing_molecular_graphics 'Platon (Spek, 2009)'
_computing_publication_material 'Platon (Spek, 2009)'
_computing_structure_refinement 'SHELXL-2014/7 (Sheldrick, 2014)'
_computing_structure_solution 'XT, VERSION 2014/5'
_diffrn_ambient_temperature 150(2)
_diffrn_detector_area_resol_mean 10.4167
_diffrn_measured_fraction_theta_full 0.999
_diffrn_measured_fraction_theta_max 0.997
_diffrn_measurement_device_type 'Bruker D8 - Venture'
_diffrn_measurement_method '\f and \w scans to fill the Ewald sphere'
_diffrn_radiation_type MoK\a
_diffrn_radiation_wavelength 0.71073
_diffrn_reflns_av_R_equivalents 0.0522
_diffrn_reflns_av_unetI/netI 0.0297
_diffrn_reflns_Laue_measured_fraction_full 0.999
_diffrn_reflns_Laue_measured_fraction_max 0.997
_diffrn_reflns_limit_h_max 15
_diffrn_reflns_limit_h_min -15
_diffrn_reflns_limit_k_max 15
_diffrn_reflns_limit_k_min -15
_diffrn_reflns_limit_l_max 17
_diffrn_reflns_limit_l_min -17
_diffrn_reflns_number 57933
_diffrn_reflns_point_group_measured_fraction_full 0.999
_diffrn_reflns_point_group_measured_fraction_max 0.997
_diffrn_reflns_theta_full 25.242
_diffrn_reflns_theta_max 27.611
_diffrn_reflns_theta_min 2.260
_diffrn_source 'sealed X-ray tube'
_exptl_absorpt_coefficient_mu 1.881
_exptl_absorpt_correction_T_max 0.7456
_exptl_absorpt_correction_T_min 0.5628
_exptl_absorpt_correction_type multi-scan
_exptl_absorpt_process_details
;
SADABS-2016/2 - Bruker AXS area detector
scaling and absorption correction
;
_exptl_crystal_colour yellow
_exptl_crystal_density_diffrn 1.720
_exptl_crystal_description block
_exptl_crystal_F_000 932
_exptl_crystal_size_max 0.395
_exptl_crystal_size_mid 0.366
_exptl_crystal_size_min 0.120
_refine_diff_density_max 0.737
_refine_diff_density_min -0.838
_refine_diff_density_rms 0.095
_refine_ls_extinction_method none
_refine_ls_goodness_of_fit_ref 1.058
_refine_ls_hydrogen_treatment constr
_refine_ls_matrix_type full
_refine_ls_number_parameters 402
_refine_ls_number_reflns 8437
_refine_ls_number_restraints 348
_refine_ls_restrained_S_all 1.039
_refine_ls_R_factor_all 0.0393
_refine_ls_R_factor_gt 0.0269
_refine_ls_shift/su_max 0.002
_refine_ls_shift/su_mean 0.000
_refine_ls_structure_factor_coef Fsqd
_refine_ls_weighting_details 'w=1/[\s^2^(Fo^2^)+(0.0214P)^2^+2.3036P] where P=(Fo^2^+2Fc^2^)/3'
_refine_ls_weighting_scheme calc
_refine_ls_wR_factor_gt 0.0563
_refine_ls_wR_factor_ref 0.0613
_reflns_Friedel_coverage 0.000
_reflns_number_gt 7022
_reflns_number_total 8437
_reflns_threshold_expression 'I > 2\s(I)'
_cod_data_source_file d2dt03563d4.cif
_cod_data_source_block 2
_cod_database_code 7712472
_shelx_shelxl_version_number 2014/7
_shelx_space_group_comment
;
The symmetry employed for this shelxl refinement is uniquely defined
by the following loop, which should always be used as a source of
symmetry information in preference to the above space-group names.
They are only intended as comments.
;
_exptl_absorpt_special_details
;
The ratio of minimum to maximum
apparent transmission was 0.755
;

loop_
_space_group_symop_operation_xyz
'x, y, z'
'-x, -y, -z'

loop_
_atom_site_label
_atom_site_type_symbol
_atom_site_fract_x
_atom_site_fract_y
_atom_site_fract_z
_atom_site_U_iso_or_equiv
_atom_site_adp_type
_atom_site_occupancy
_atom_site_site_symmetry_order
_atom_site_calc_flag
_atom_site_refinement_flags_posn
_atom_site_refinement_flags_adp
_atom_site_refinement_flags_occupancy
_atom_site_disorder_assembly
_atom_site_disorder_group
Sn1 Sn 0.66041(2) 0.67141(2) 0.20081(2) 0.01704(5) Uani 1 1 d . U . . .
Cl1 Cl 0.77711(6) 0.74770(7) 0.03465(5) 0.03076(16) Uani 1 1 d . U . . .
P1 P 0.81022(6) 0.81697(6) 0.29132(5) 0.01602(13) Uani 1 1 d . U . . .
O1 O 0.81075(16) 0.70197(15) 0.25314(14) 0.0206(4) Uani 1 1 d . U . . .
N1 N 0.59189(17) 0.85596(17) 0.27496(15) 0.0132(4) Uani 1 1 d . U . . .
C1 C 0.6580(2) 0.9024(2) 0.31592(19) 0.0157(5) Uani 1 1 d . U . . .
Sn2 Sn 0.32064(2) 0.64576(2) 0.59217(2) 0.02199(5) Uani 1 1 d . U . . .
Cl2 Cl 0.21913(7) 0.82613(6) 0.53880(6) 0.03279(17) Uani 1 1 d . U . . .
N2 N 0.47096(18) 0.77044(17) 0.18012(16) 0.0151(4) Uani 1 1 d . U . . .
C2 C 0.6143(2) 1.0049(2) 0.37065(19) 0.0165(5) Uani 1 1 d . U . . .
H2 H 0.6635 1.0356 0.3982 0.020 Uiso 1 1 calc R U . . .
C3 C 0.4965(2) 1.0624(2) 0.38462(19) 0.0179(5) Uani 1 1 d . U . . .
H3 H 0.4639 1.1334 0.4215 0.021 Uiso 1 1 calc R U . . .
Cl3 Cl 0.52326(6) 0.67051(6) 0.46201(5) 0.02874(15) Uani 1 1 d . U . . .
C4 C 0.4277(2) 1.0146(2) 0.34398(19) 0.0162(5) Uani 1 1 d . U . . .
H4 H 0.3465 1.0518 0.3539 0.019 Uiso 1 1 calc R U . . .
Cl4 Cl 0.34489(7) 0.73950(6) 0.73585(5) 0.02938(15) Uani 1 1 d . U . . .
C5 C 0.4778(2) 0.9115(2) 0.28842(18) 0.0139(5) Uani 1 1 d . U . . .
Cl5 Cl 0.89508(7) 0.40702(8) 0.11526(8) 0.0452(2) Uani 1 1 d . U . . .
C6 C 0.8383(2) 0.8080(2) 0.4107(2) 0.0179(5) Uani 1 1 d . U . . .
Cl6 Cl 1.00648(10) 0.43370(11) 0.26392(9) 0.0627(3) Uani 1 1 d . U . . .
C7 C 0.8961(2) 0.8843(2) 0.4367(2) 0.0210(5) Uani 1 1 d . U . . .
H7 H 0.9188 0.9445 0.3920 0.025 Uiso 1 1 calc R U . . .
C8 C 0.9203(2) 0.8721(2) 0.5275(2) 0.0243(6) Uani 1 1 d . U . . .
H8 H 0.9598 0.9241 0.5451 0.029 Uiso 1 1 calc R U . . .
C9 C 0.8877(3) 0.7855(3) 0.5924(2) 0.0285(6) Uani 1 1 d . U . . .
H9 H 0.9047 0.7775 0.6547 0.034 Uiso 1 1 calc R U . . .
C10 C 0.8300(3) 0.7097(3) 0.5672(2) 0.0348(7) Uani 1 1 d . U . . .
H10 H 0.8074 0.6499 0.6125 0.042 Uiso 1 1 calc R U . . .
C11 C 0.8050(3) 0.7202(3) 0.4770(2) 0.0294(6) Uani 1 1 d . U . . .
H11 H 0.7653 0.6680 0.4601 0.035 Uiso 1 1 calc R U . . .
C13 C 1.0258(2) 0.8217(2) 0.1306(2) 0.0276(6) Uani 1 1 d . U . . .
H13 H 1.0363 0.7417 0.1297 0.033 Uiso 1 1 calc R U . . .
C12 C 0.9194(2) 0.8880(2) 0.2000(2) 0.0183(5) Uani 1 1 d . U . . .
C16 C 0.9969(3) 1.0550(3) 0.1337(2) 0.0293(6) Uani 1 1 d . U . . .
H16 H 0.9873 1.1349 0.1346 0.035 Uiso 1 1 calc R U . . .
C15 C 1.1022(3) 0.9888(3) 0.0653(2) 0.0292(6) Uani 1 1 d . U . . .
H15 H 1.1654 1.0232 0.0196 0.035 Uiso 1 1 calc R U . . .
C14 C 1.1159(3) 0.8727(3) 0.0634(3) 0.0338(7) Uani 1 1 d . U . . .
H14 H 1.1880 0.8275 0.0152 0.041 Uiso 1 1 calc R U . . .
C17 C 0.9052(3) 1.0049(2) 0.2008(2) 0.0267(6) Uani 1 1 d . U . . .
H17 H 0.8324 1.0506 0.2476 0.032 Uiso 1 1 calc R U . . .
C18 C 0.4102(2) 0.8582(2) 0.23809(18) 0.0138(5) Uani 1 1 d . U . . .
C19 C 0.2794(2) 0.9107(2) 0.2584(2) 0.0205(5) Uani 1 1 d . U . . .
H19A H 0.2730 0.9895 0.2376 0.031 Uiso 1 1 calc R U . . .
H19B H 0.2310 0.9079 0.3331 0.031 Uiso 1 1 calc R U . . .
H19C H 0.2486 0.8689 0.2179 0.031 Uiso 1 1 calc R U . . .
C20 C 0.4180(2) 0.7084(2) 0.12749(19) 0.0158(5) Uani 1 1 d . U . . .
C21 C 0.3461(2) 0.6326(2) 0.1834(2) 0.0178(5) Uani 1 1 d . U . . .
C22 C 0.3051(2) 0.5679(2) 0.1274(2) 0.0218(5) Uani 1 1 d . U . . .
H22 H 0.2552 0.5163 0.1633 0.026 Uiso 1 1 calc R U . . .
C23 C 0.3353(2) 0.5771(2) 0.0208(2) 0.0240(6) Uani 1 1 d . U . . .
H23 H 0.3073 0.5315 -0.0158 0.029 Uiso 1 1 calc R U . . .
C24 C 0.4063(2) 0.6528(2) -0.0326(2) 0.0232(6) Uani 1 1 d . U . . .
H24 H 0.4261 0.6588 -0.1058 0.028 Uiso 1 1 calc R U . . .
C25 C 0.4494(2) 0.7203(2) 0.0190(2) 0.0182(5) Uani 1 1 d . U . . .
C26 C 0.3145(2) 0.6157(2) 0.3001(2) 0.0210(5) Uani 1 1 d . U . . .
H26 H 0.3425 0.6751 0.3282 0.025 Uiso 1 1 calc R U . . .
C27 C 0.1768(3) 0.6292(3) 0.3590(2) 0.0331(7) Uani 1 1 d . U . . .
H27A H 0.1351 0.7039 0.3466 0.050 Uiso 1 1 calc R U . . .
H27B H 0.1596 0.6218 0.4341 0.050 Uiso 1 1 calc R U . . .
H27C H 0.1475 0.5705 0.3342 0.050 Uiso 1 1 calc R U . . .
C28 C 0.3826(3) 0.5008(2) 0.3180(2) 0.0272(6) Uani 1 1 d . U . . .
H28A H 0.3594 0.4412 0.2882 0.041 Uiso 1 1 calc R U . . .
H28B H 0.3616 0.4907 0.3932 0.041 Uiso 1 1 calc R U . . .
H28C H 0.4707 0.4966 0.2841 0.041 Uiso 1 1 calc R U . . .
C29 C 0.5202(2) 0.8085(2) -0.0389(2) 0.0212(5) Uani 1 1 d . U . . .
H29 H 0.5615 0.8320 0.0054 0.025 Uiso 1 1 calc R U . . .
C30 C 0.4333(2) 0.9132(2) -0.0544(2) 0.0242(6) Uani 1 1 d . U . . .
H30A H 0.4796 0.9713 -0.0878 0.036 Uiso 1 1 calc R U . . .
H30B H 0.3718 0.9426 0.0136 0.036 Uiso 1 1 calc R U . . .
H30C H 0.3928 0.8929 -0.0990 0.036 Uiso 1 1 calc R U . . .
C31 C 0.6187(3) 0.7644(3) -0.1446(2) 0.0302(7) Uani 1 1 d . U . . .
H31A H 0.5800 0.7499 -0.1928 0.045 Uiso 1 1 calc R U . . .
H31B H 0.6704 0.6940 -0.1351 0.045 Uiso 1 1 calc R U . . .
H31C H 0.6689 0.8209 -0.1736 0.045 Uiso 1 1 calc R U . . .
C32 C 1.0013(3) 0.4690(3) 0.1407(3) 0.0353(7) Uani 1 1 d . U . . .
H32A H 1.0831 0.4430 0.0862 0.042 Uiso 1 1 calc R U . . .
H32B H 0.9787 0.5522 0.1377 0.042 Uiso 1 1 calc R U . . .

loop_
_atom_site_aniso_label
_atom_site_aniso_U_11
_atom_site_aniso_U_22
_atom_site_aniso_U_33
_atom_site_aniso_U_23
_atom_site_aniso_U_13
_atom_site_aniso_U_12
Sn1 0.01489(8) 0.01458(9) 0.02081(9) -0.00384(7) -0.00610(7) -0.00120(6)
Cl1 0.0202(3) 0.0449(4) 0.0219(3) 0.0015(3) -0.0022(3) -0.0058(3)
P1 0.0130(3) 0.0168(3) 0.0186(3) -0.0003(2) -0.0064(2) -0.0024(2)
O1 0.0175(9) 0.0187(9) 0.0272(10) -0.0030(8) -0.0111(8) -0.0011(7)
N1 0.0139(9) 0.0129(10) 0.0130(10) 0.0010(8) -0.0054(8) -0.0024(8)
C1 0.0142(11) 0.0182(12) 0.0147(12) 0.0022(9) -0.0054(9) -0.0033(9)
Sn2 0.01966(9) 0.01929(10) 0.02518(10) -0.00084(7) -0.00557(7) -0.00476(7)
Cl2 0.0360(4) 0.0274(4) 0.0428(4) -0.0076(3) -0.0285(3) 0.0049(3)
N2 0.0163(10) 0.0166(10) 0.0136(10) 0.0003(8) -0.0066(8) -0.0039(8)
C2 0.0162(11) 0.0187(12) 0.0158(12) -0.0009(10) -0.0058(9) -0.0058(9)
C3 0.0188(12) 0.0154(12) 0.0166(12) -0.0032(10) -0.0031(10) -0.0031(10)
Cl3 0.0223(3) 0.0361(4) 0.0238(3) 0.0041(3) -0.0038(3) -0.0070(3)
C4 0.0136(11) 0.0164(12) 0.0160(12) -0.0001(9) -0.0029(9) -0.0023(9)
Cl4 0.0368(4) 0.0303(4) 0.0235(3) 0.0037(3) -0.0152(3) -0.0050(3)
C5 0.0143(11) 0.0168(12) 0.0104(11) 0.0017(9) -0.0037(9) -0.0047(9)
Cl5 0.0324(4) 0.0438(5) 0.0600(6) -0.0076(4) -0.0187(4) -0.0040(4)
C6 0.0133(11) 0.0209(13) 0.0196(12) 0.0004(10) -0.0071(9) -0.0016(10)
Cl6 0.0548(6) 0.0866(8) 0.0604(6) 0.0217(6) -0.0339(5) -0.0240(6)
C7 0.0211(12) 0.0187(13) 0.0244(13) 0.0015(10) -0.0098(11) -0.0041(10)
C8 0.0221(13) 0.0269(14) 0.0265(14) -0.0034(11) -0.0130(11) -0.0024(11)
C9 0.0232(14) 0.0400(17) 0.0242(14) 0.0046(12) -0.0123(11) -0.0047(12)
C10 0.0384(17) 0.0410(18) 0.0335(16) 0.0173(14) -0.0191(14) -0.0186(14)
C11 0.0290(15) 0.0329(16) 0.0343(16) 0.0093(13) -0.0166(13) -0.0157(13)
C13 0.0175(12) 0.0234(14) 0.0366(16) -0.0012(12) -0.0047(11) -0.0022(11)
C12 0.0156(11) 0.0229(13) 0.0179(12) 0.0014(10) -0.0076(10) -0.0042(10)
C16 0.0306(15) 0.0244(14) 0.0312(16) 0.0075(12) -0.0078(12) -0.0100(12)
C15 0.0212(13) 0.0359(16) 0.0301(15) 0.0101(13) -0.0075(11) -0.0107(12)
C14 0.0157(13) 0.0355(17) 0.0401(18) 0.0000(13) 0.0006(12) -0.0040(12)
C17 0.0259(14) 0.0238(14) 0.0240(14) 0.0009(11) -0.0029(11) -0.0029(11)
C18 0.0153(11) 0.0140(11) 0.0123(11) 0.0022(9) -0.0052(9) -0.0041(9)
C19 0.0167(12) 0.0206(13) 0.0253(14) -0.0058(11) -0.0101(10) -0.0003(10)
C20 0.0152(11) 0.0164(12) 0.0158(11) -0.0037(9) -0.0067(9) -0.0001(9)
C21 0.0168(11) 0.0165(12) 0.0198(12) -0.0016(10) -0.0076(10) -0.0008(9)
C22 0.0242(13) 0.0167(13) 0.0280(14) -0.0015(11) -0.0125(11) -0.0058(10)
C23 0.0263(14) 0.0219(14) 0.0286(14) -0.0045(11) -0.0152(11) -0.0044(11)
C24 0.0279(14) 0.0244(14) 0.0198(13) -0.0014(11) -0.0138(11) -0.0010(11)
C25 0.0186(12) 0.0163(12) 0.0186(12) -0.0019(10) -0.0073(10) -0.0001(10)
C26 0.0238(13) 0.0210(13) 0.0199(13) 0.0010(10) -0.0078(10) -0.0089(11)
C27 0.0269(15) 0.0405(18) 0.0269(15) -0.0061(13) -0.0023(12) -0.0090(13)
C28 0.0333(15) 0.0246(14) 0.0243(14) 0.0045(11) -0.0109(12) -0.0076(12)
C29 0.0237(13) 0.0233(14) 0.0161(12) 0.0013(10) -0.0072(10) -0.0039(11)
C30 0.0261(14) 0.0226(14) 0.0249(14) 0.0051(11) -0.0105(11) -0.0061(11)
C31 0.0340(16) 0.0287(16) 0.0209(14) -0.0007(12) -0.0030(12) -0.0044(13)
C32 0.0289(15) 0.0322(17) 0.0405(18) 0.0009(14) -0.0080(13) -0.0060(13)

loop_
_atom_type_symbol
_atom_type_description
_atom_type_scat_dispersion_real
_atom_type_scat_dispersion_imag
_atom_type_scat_source
C C 0.0033 0.0016 'International Tables Vol C Tables 4.2.6.8 and 6.1.1.4'
H H 0.0000 0.0000 'International Tables Vol C Tables 4.2.6.8 and 6.1.1.4'
Cl Cl 0.1484 0.1585 'International Tables Vol C Tables 4.2.6.8 and 6.1.1.4'
N N 0.0061 0.0033 'International Tables Vol C Tables 4.2.6.8 and 6.1.1.4'
O O 0.0106 0.0060 'International Tables Vol C Tables 4.2.6.8 and 6.1.1.4'
P P 0.1023 0.0942 'International Tables Vol C Tables 4.2.6.8 and 6.1.1.4'
Sn Sn -0.6537 1.4246 'International Tables Vol C Tables 4.2.6.8 and 6.1.1.4'

loop_
_geom_angle_atom_site_label_1
_geom_angle_atom_site_label_2
_geom_angle_atom_site_label_3
_geom_angle
_geom_angle_site_symmetry_1
_geom_angle_site_symmetry_3
_geom_angle_publ_flag
O1 Sn1 N1 74.97(6) . . ?
O1 Sn1 Cl1 84.61(5) . . ?
N1 Sn1 Cl1 89.01(5) . . ?
O1 Sn1 N2 141.48(6) . . ?
N1 Sn1 N2 66.96(7) . . ?
Cl1 Sn1 N2 88.94(5) . . ?
O1 P1 C12 114.19(11) . . ?
O1 P1 C6 111.01(12) . . ?
C12 P1 C6 107.75(12) . . ?
O1 P1 C1 106.61(11) . . ?
C12 P1 C1 108.23(12) . . ?
C6 P1 C1 108.93(11) . . ?
P1 O1 Sn1 121.68(10) . . ?
C1 N1 C5 118.8(2) . . ?
C1 N1 Sn1 121.48(16) . . ?
C5 N1 Sn1 119.26(15) . . ?
N1 C1 C2 122.8(2) . . ?
N1 C1 P1 113.52(17) . . ?
C2 C1 P1 123.68(19) . . ?
Cl4 Sn2 Cl2 92.92(2) . . ?
Cl4 Sn2 Cl3 93.50(2) . . ?
Cl2 Sn2 Cl3 90.22(3) . . ?
C18 N2 C20 122.5(2) . . ?
C18 N2 Sn1 117.90(16) . . ?
C20 N2 Sn1 116.97(15) . . ?
C1 C2 C3 118.5(2) . . ?
C1 C2 H2 120.7 . . ?
C3 C2 H2 120.7 . . ?
C4 C3 C2 118.9(2) . . ?
C4 C3 H3 120.5 . . ?
C2 C3 H3 120.5 . . ?
C3 C4 C5 119.7(2) . . ?
C3 C4 H4 120.2 . . ?
C5 C4 H4 120.2 . . ?
N1 C5 C4 121.3(2) . . ?
N1 C5 C18 116.5(2) . . ?
C4 C5 C18 122.2(2) . . ?
C11 C6 C7 119.6(2) . . ?
C11 C6 P1 118.9(2) . . ?
C7 C6 P1 121.5(2) . . ?
C8 C7 C6 119.8(3) . . ?
C8 C7 H7 120.1 . . ?
C6 C7 H7 120.1 . . ?
C9 C8 C7 120.4(3) . . ?
C9 C8 H8 119.8 . . ?
C7 C8 H8 119.8 . . ?
C8 C9 C10 120.0(3) . . ?
C8 C9 H9 120.0 . . ?
C10 C9 H9 120.0 . . ?
C11 C10 C9 120.5(3) . . ?
C11 C10 H10 119.7 . . ?
C9 C10 H10 119.7 . . ?
C10 C11 C6 119.6(3) . . ?
C10 C11 H11 120.2 . . ?
C6 C11 H11 120.2 . . ?
C14 C13 C12 119.7(3) . . ?
C14 C13 H13 120.2 . . ?
C12 C13 H13 120.2 . . ?
C17 C12 C13 119.6(2) . . ?
C17 C12 P1 122.6(2) . . ?
C13 C12 P1 117.7(2) . . ?
C15 C16 C17 120.0(3) . . ?
C15 C16 H16 120.0 . . ?
C17 C16 H16 120.0 . . ?
C16 C15 C14 120.1(3) . . ?
C16 C15 H15 120.0 . . ?
C14 C15 H15 120.0 . . ?
C13 C14 C15 120.5(3) . . ?
C13 C14 H14 119.7 . . ?
C15 C14 H14 119.7 . . ?
C16 C17 C12 120.1(3) . . ?
C16 C17 H17 119.9 . . ?
C12 C17 H17 119.9 . . ?
N2 C18 C5 115.9(2) . . ?
N2 C18 C19 125.4(2) . . ?
C5 C18 C19 118.7(2) . . ?
C18 C19 H19A 109.5 . . ?
C18 C19 H19B 109.5 . . ?
H19A C19 H19B 109.5 . . ?
C18 C19 H19C 109.5 . . ?
H19A C19 H19C 109.5 . . ?
H19B C19 H19C 109.5 . . ?
C21 C20 C25 122.5(2) . . ?
C21 C20 N2 119.4(2) . . ?
C25 C20 N2 117.9(2) . . ?
C22 C21 C20 117.3(2) . . ?
C22 C21 C26 119.4(2) . . ?
C20 C21 C26 123.3(2) . . ?
C23 C22 C21 121.4(2) . . ?
C23 C22 H22 119.3 . . ?
C21 C22 H22 119.3 . . ?
C22 C23 C24 120.1(2) . . ?
C22 C23 H23 119.9 . . ?
C24 C23 H23 119.9 . . ?
C23 C24 C25 121.2(3) . . ?
C23 C24 H24 119.4 . . ?
C25 C24 H24 119.4 . . ?
C24 C25 C20 117.4(2) . . ?
C24 C25 C29 120.8(2) . . ?
C20 C25 C29 121.7(2) . . ?
C28 C26 C21 110.0(2) . . ?
C28 C26 C27 111.1(2) . . ?
C21 C26 C27 111.8(2) . . ?
C28 C26 H26 107.9 . . ?
C21 C26 H26 107.9 . . ?
C27 C26 H26 107.9 . . ?
C26 C27 H27A 109.5 . . ?
C26 C27 H27B 109.5 . . ?
H27A C27 H27B 109.5 . . ?
C26 C27 H27C 109.5 . . ?
H27A C27 H27C 109.5 . . ?
H27B C27 H27C 109.5 . . ?
C26 C28 H28A 109.5 . . ?
C26 C28 H28B 109.5 . . ?
H28A C28 H28B 109.5 . . ?
C26 C28 H28C 109.5 . . ?
H28A C28 H28C 109.5 . . ?
H28B C28 H28C 109.5 . . ?
C25 C29 C30 110.4(2) . . ?
C25 C29 C31 113.2(2) . . ?
C30 C29 C31 109.7(2) . . ?
C25 C29 H29 107.8 . . ?
C30 C29 H29 107.8 . . ?
C31 C29 H29 107.8 . . ?
C29 C30 H30A 109.5 . . ?
C29 C30 H30B 109.5 . . ?
H30A C30 H30B 109.5 . . ?
C29 C30 H30C 109.5 . . ?
H30A C30 H30C 109.5 . . ?
H30B C30 H30C 109.5 . . ?
C29 C31 H31A 109.5 . . ?
C29 C31 H31B 109.5 . . ?
H31A C31 H31B 109.5 . . ?
C29 C31 H31C 109.5 . . ?
H31A C31 H31C 109.5 . . ?
H31B C31 H31C 109.5 . . ?
Cl6 C32 Cl5 111.20(18) . . ?
Cl6 C32 H32A 109.4 . . ?
Cl5 C32 H32A 109.4 . . ?
Cl6 C32 H32B 109.4 . . ?
Cl5 C32 H32B 109.4 . . ?
H32A C32 H32B 108.0 . . ?

loop_
_geom_bond_atom_site_label_1
_geom_bond_atom_site_label_2
_geom_bond_distance
_geom_bond_site_symmetry_2
_geom_bond_publ_flag
Sn1 O1 2.2809(17) . ?
Sn1 N1 2.3506(19) . ?
Sn1 Cl1 2.4574(7) . ?
Sn1 N2 2.459(2) . ?
P1 O1 1.5068(18) . ?
P1 C12 1.790(3) . ?
P1 C6 1.792(3) . ?
P1 C1 1.826(2) . ?
N1 C1 1.347(3) . ?
N1 C5 1.348(3) . ?
C1 C2 1.380(3) . ?
Sn2 Cl4 2.4595(7) . ?
Sn2 Cl2 2.4938(8) . ?
Sn2 Cl3 2.5066(7) . ?
N2 C18 1.274(3) . ?
N2 C20 1.443(3) . ?
C2 C3 1.392(3) . ?
C2 H2 0.9500 . ?
C3 C4 1.380(3) . ?
C3 H3 0.9500 . ?
C4 C5 1.392(3) . ?
C4 H4 0.9500 . ?
C5 C18 1.494(3) . ?
Cl5 C32 1.753(3) . ?
C6 C11 1.393(4) . ?
C6 C7 1.395(3) . ?
Cl6 C32 1.752(4) . ?
C7 C8 1.380(4) . ?
C7 H7 0.9500 . ?
C8 C9 1.371(4) . ?
C8 H8 0.9500 . ?
C9 C10 1.384(4) . ?
C9 H9 0.9500 . ?
C10 C11 1.377(4) . ?
C10 H10 0.9500 . ?
C11 H11 0.9500 . ?
C13 C14 1.379(4) . ?
C13 C12 1.391(4) . ?
C13 H13 0.9500 . ?
C12 C17 1.389(4) . ?
C16 C15 1.378(4) . ?
C16 C17 1.384(4) . ?
C16 H16 0.9500 . ?
C15 C14 1.381(4) . ?
C15 H15 0.9500 . ?
C14 H14 0.9500 . ?
C17 H17 0.9500 . ?
C18 C19 1.497(3) . ?
C19 H19A 0.9800 . ?
C19 H19B 0.9800 . ?
C19 H19C 0.9800 . ?
C20 C21 1.399(4) . ?
C20 C25 1.407(4) . ?
C21 C22 1.396(3) . ?
C21 C26 1.523(4) . ?
C22 C23 1.381(4) . ?
C22 H22 0.9500 . ?
C23 C24 1.382(4) . ?
C23 H23 0.9500 . ?
C24 C25 1.394(4) . ?
C24 H24 0.9500 . ?
C25 C29 1.517(4) . ?
C26 C28 1.522(4) . ?
C26 C27 1.530(4) . ?
C26 H26 1.0000 . ?
C27 H27A 0.9800 . ?
C27 H27B 0.9800 . ?
C27 H27C 0.9800 . ?
C28 H28A 0.9800 . ?
C28 H28B 0.9800 . ?
C28 H28C 0.9800 . ?
C29 C30 1.530(4) . ?
C29 C31 1.531(4) . ?
C29 H29 1.0000 . ?
C30 H30A 0.9800 . ?
C30 H30B 0.9800 . ?
C30 H30C 0.9800 . ?
C31 H31A 0.9800 . ?
C31 H31B 0.9800 . ?
C31 H31C 0.9800 . ?
C32 H32A 0.9900 . ?
C32 H32B 0.9900 . ?
